data_7202505
loop_
_publ_author_name
'Takizawa, Shin-ya'
'Sasaki, Yuka'
'Akhtaruzzaman, Md.'
'Echizen, Hidenori'
'Nishida, Jun-ichi'
'Iwata, Takeshi'
'Tokito, Shizuo'
'Yamashita, Yoshiro'

_publ_section_title
;
 Synthesis, characterization and electroluminescence properties of new
 iridium complexes based on cyclic phenylvinylpyridine derivatives:
 tuning of emission colour and efficiency by structural control
;
_journal_issue 9
_journal_name_full 'Journal of Materials Chemistry'
_journal_page_first 841
_journal_paper_doi 10.1039/b612633b
_journal_volume 17
_journal_year 2007
_chemical_formula_moiety 'C27 H31 Ir N2 O2 '
_chemical_formula_sum 'C27 H31 Ir N2 O2'
_chemical_formula_weight 607.77
_space_group_IT_number 2
_symmetry_cell_setting triclinic
_symmetry_Int_Tables_number 2
_symmetry_space_group_name_Hall '-P 1'
_symmetry_space_group_name_H-M 'P -1'
_cell_angle_alpha 68.15(3)
_cell_angle_beta 87.50(4)
_cell_angle_gamma 70.81(3)
_cell_formula_units_Z 2
_cell_length_a 9.89(1)
_cell_length_b 11.24(1)
_cell_length_c 11.79(1)
_cell_measurement_reflns_used 11163
_cell_measurement_temperature 93.2
_cell_measurement_theta_max 27.5
_cell_measurement_theta_min 3.0
_cell_volume 1144.2(19)
_computing_cell_refinement PROCESS-AUTO
_computing_data_collection PROCESS-AUTO
_computing_data_reduction 'teXsan Ver. 1.11'
_computing_publication_material 'teXsan Ver. 1.11'
_computing_structure_refinement 'teXsan Ver. 1.10'
_computing_structure_solution 'DIRDIF94 (PATTY)'
_diffrn_detector_area_resol_mean 10.00
_diffrn_measured_fraction_theta_full 0.9910
_diffrn_measured_fraction_theta_max 0.9910
_diffrn_measurement_device_type 'Rigaku RAXIS-RAPID Imaging Plate'
_diffrn_measurement_method \w
_diffrn_radiation_type 'Mo K\a'
_diffrn_radiation_wavelength 0.7107
_diffrn_reflns_av_R_equivalents 0.027
_diffrn_reflns_limit_h_max 12
_diffrn_reflns_limit_h_min -12
_diffrn_reflns_limit_k_max 14
_diffrn_reflns_limit_k_min -14
_diffrn_reflns_limit_l_max 12
_diffrn_reflns_limit_l_min -15
_diffrn_reflns_number 11223
_diffrn_reflns_theta_full 27.49
_diffrn_reflns_theta_max 27.49
_exptl_absorpt_coefficient_mu 5.880
_exptl_absorpt_correction_T_max 0.250
_exptl_absorpt_correction_T_min 0.097
_exptl_absorpt_correction_type integration
_exptl_absorpt_process_details '(Higashi, 1999)'
_exptl_crystal_colour red
_exptl_crystal_density_diffrn 1.765
_exptl_crystal_density_method 'not measured'
_exptl_crystal_description block
_exptl_crystal_size_max 0.800
_exptl_crystal_size_mid 0.400
_exptl_crystal_size_min 0.300
_refine_diff_density_max 1.61
_refine_diff_density_min -1.07
_refine_ls_extinction_method none
_refine_ls_goodness_of_fit_ref 0.804
_refine_ls_hydrogen_treatment noref
_refine_ls_number_parameters 289
_refine_ls_number_reflns 5198
_refine_ls_R_factor_gt 0.0205
_refine_ls_shift/su_max 0.0010
_refine_ls_structure_factor_coef Fsqd
_refine_ls_weighting_details 'w = 1/[\s^2^(Fo^2^) + (0.03000(Max(Fo^2^,0) + 2Fc^2^)/3)^2^]'
_refine_ls_weighting_scheme calc
_refine_ls_wR_factor_ref 0.0513
_reflns_number_gt 4939
_reflns_number_total 5198
_reflns_threshold_expression F^2^>2.0\s(F^2^)
_cod_data_source_file b612633b.txt
_cod_data_source_block 5
_cod_original_cell_volume 1143(7)
_cod_original_sg_symbol_H-M 'P -1 '
_cod_original_formula_sum 'C27 H31 Ir N2 O2 '
_cod_database_code 7202505

loop_
_symmetry_equiv_pos_as_xyz
x,y,z
-x,-y,-z

loop_
_atom_site_label
_atom_site_type_symbol
_atom_site_fract_x
_atom_site_fract_y
_atom_site_fract_z
_atom_site_U_iso_or_equiv
_atom_site_adp_type
_atom_site_occupancy
_atom_site_calc_flag
_atom_site_refinement_flags
_atom_site_disorder_assembly
_atom_site_disorder_group
Ir(1) Ir 0.26212(1) 0.200680(8) 0.235785(8) 0.01714(3) Uani 1.00 d . . .
O(1) O 0.3754(2) 0.2683(2) 0.3388(2) 0.0255(5) Uani 1.00 d . . .
O(2) O 0.0658(2) 0.3411(2) 0.2625(2) 0.0219(5) Uani 1.00 d . . .
N(1) N 0.2972(3) 0.3408(2) 0.0799(2) 0.0185(6) Uani 1.00 d . . .
N(2) N 0.2356(3) 0.0473(2) 0.3855(2) 0.0195(6) Uani 1.00 d . . .
C(1) C 0.2120(3) 0.4725(3) 0.0244(3) 0.0235(7) Uani 1.00 d . . .
C(2) C 0.2450(3) 0.5607(3) -0.0802(3) 0.0260(7) Uani 1.00 d . . .
C(3) C 0.3742(3) 0.5149(3) -0.1287(2) 0.0237(7) Uani 1.00 d . . .
C(4) C 0.4623(3) 0.3797(3) -0.0753(2) 0.0203(7) Uani 1.00 d . . .
C(5) C 0.5986(3) 0.3220(3) -0.1274(3) 0.0255(7) Uani 1.00 d . . .
C(6) C 0.7030(3) 0.1926(3) -0.0306(3) 0.0282(7) Uani 1.00 d . . .
C(7) C 0.6307(3) 0.0888(3) 0.0357(2) 0.0213(7) Uani 1.00 d . . .
C(8) C 0.4998(3) 0.1491(2) 0.0924(2) 0.0184(6) Uani 1.00 d . . .
C(9) C 0.4207(3) 0.2934(3) 0.0296(2) 0.0188(6) Uani 1.00 d . . .
C(10) C 0.4405(3) 0.0841(3) 0.1928(2) 0.0178(6) Uani 1.00 d . . .
C(11) C 0.5025(3) -0.0673(3) 0.2630(2) 0.0231(7) Uani 1.00 d . . .
C(12) C 0.2992(3) 0.0028(3) 0.4997(2) 0.0242(7) Uani 1.00 d . . .
C(13) C 0.2777(3) -0.1043(3) 0.5956(2) 0.0292(7) Uani 1.00 d . . .
C(14) C 0.1894(3) -0.1689(3) 0.5728(3) 0.0277(7) Uani 1.00 d . . .
C(15) C 0.1270(3) -0.1274(3) 0.4548(2) 0.0227(7) Uani 1.00 d . . .
C(16) C 0.0374(3) -0.1974(3) 0.4236(3) 0.0267(7) Uani 1.00 d . . .
C(17) C 0.0382(3) -0.1792(3) 0.2879(3) 0.0282(8) Uani 1.00 d . . .
C(18) C -0.0032(3) -0.0278(3) 0.2052(2) 0.0232(7) Uani 1.00 d . . .
C(19) C 0.0968(3) 0.0357(2) 0.2344(2) 0.0184(6) Uani 1.00 d . . .
C(20) C 0.1515(3) -0.0164(2) 0.3620(2) 0.0186(6) Uani 1.00 d . . .
C(21) C 0.1447(3) 0.1342(3) 0.1569(2) 0.0174(6) Uani 1.00 d . . .
C(22) C 0.1058(3) 0.1966(3) 0.0198(2) 0.0202(6) Uani 1.00 d . . .
C(23) C 0.4199(3) 0.3919(3) 0.4482(3) 0.0278(8) Uani 1.00 d . . .
C(24) C 0.3180(3) 0.3619(3) 0.3794(2) 0.0226(7) Uani 1.00 d . . .
C(25) C 0.1712(3) 0.4378(3) 0.3669(2) 0.0231(7) Uani 1.00 d . . .
C(26) C 0.0571(3) 0.4266(2) 0.3110(2) 0.0193(6) Uani 1.00 d . . .
C(27) C -0.0922(3) 0.5244(3) 0.3055(2) 0.0230(7) Uani 1.00 d . . .
H(1) H 0.1256 0.5046 0.0595 0.0280 Uiso 1.00 calc . . .
H(2) H 0.1815 0.6516 -0.1188 0.0312 Uiso 1.00 calc . . .
H(3) H 0.4021 0.5759 -0.1982 0.0285 Uiso 1.00 calc . . .
H(4) H 0.7383 0.2173 0.0281 0.0338 Uiso 1.00 calc . . .
H(5) H 0.6447 0.3883 -0.1575 0.0307 Uiso 1.00 calc . . .
H(6) H 0.7803 0.1530 -0.0698 0.0338 Uiso 1.00 calc . . .
H(7) H 0.5750 0.3002 -0.1927 0.0307 Uiso 1.00 calc . . .
H(8) H 0.6972 0.0141 0.0986 0.0257 Uiso 1.00 calc . . .
H(9) H 0.6027 0.0579 -0.0212 0.0257 Uiso 1.00 calc . . .
H(10) H 0.5861 -0.1042 0.2277 0.0276 Uiso 1.00 calc . . .
H(11) H 0.4332 -0.1080 0.2595 0.0276 Uiso 1.00 calc . . .
H(12) H 0.5270 -0.0849 0.3461 0.0276 Uiso 1.00 calc . . .
H(13) H 0.3600 0.0466 0.5146 0.0288 Uiso 1.00 calc . . .
H(14) H 0.3223 -0.1336 0.6755 0.0352 Uiso 1.00 calc . . .
H(15) H 0.1717 -0.2414 0.6380 0.0334 Uiso 1.00 calc . . .
H(16) H -0.0587 -0.1604 0.4405 0.0321 Uiso 1.00 calc . . .
H(17) H 0.0744 -0.2919 0.4729 0.0321 Uiso 1.00 calc . . .
H(18) H -0.0288 -0.2153 0.2693 0.0336 Uiso 1.00 calc . . .
H(19) H 0.1318 -0.2266 0.2724 0.0336 Uiso 1.00 calc . . .
H(20) H -0.0988 0.0181 0.2180 0.0277 Uiso 1.00 calc . . .
H(21) H 0.0009 -0.0190 0.1221 0.0277 Uiso 1.00 calc . . .
H(22) H 0.0518 0.2910 -0.0044 0.0242 Uiso 1.00 calc . . .
H(23) H 0.1920 0.1874 -0.0215 0.0242 Uiso 1.00 calc . . .
H(24) H 0.0515 0.1521 -0.0019 0.0242 Uiso 1.00 calc . . .
H(25) H -0.1586 0.4764 0.3236 0.0275 Uiso 1.00 calc . . .
H(26) H -0.0939 0.5641 0.3642 0.0275 Uiso 1.00 calc . . .
H(27) H -0.1179 0.5937 0.2259 0.0275 Uiso 1.00 calc . . .
H(28) H 0.1463 0.5059 0.4010 0.0277 Uiso 1.00 calc . . .
H(29) H 0.4035 0.4878 0.4161 0.0336 Uiso 1.00 calc . . .
H(30) H 0.4082 0.3615 0.5322 0.0336 Uiso 1.00 calc . . .
H(31) H 0.5176 0.3470 0.4357 0.0336 Uiso 1.00 calc . . .

loop_
_atom_site_aniso_label
_atom_site_aniso_U_11
_atom_site_aniso_U_22
_atom_site_aniso_U_33
_atom_site_aniso_U_12
_atom_site_aniso_U_13
_atom_site_aniso_U_23
Ir(1) 0.01902(7) 0.01511(6) 0.01664(6) -0.00359(5) 0.00092(4) -0.00710(5)
O(1) 0.025(1) 0.0246(10) 0.028(1) -0.0048(9) 0.0005(9) -0.0134(9)
O(2) 0.022(1) 0.0213(9) 0.0230(10) -0.0043(8) 0.0022(8) -0.0113(8)
N(1) 0.020(1) 0.014(1) 0.020(1) -0.0027(9) 0.0000(10) -0.0075(9)
N(2) 0.022(1) 0.020(1) 0.015(1) -0.0027(10) 0.0016(9) -0.0076(9)
C(1) 0.025(1) 0.017(1) 0.025(1) -0.002(1) 0.001(1) -0.009(1)
C(2) 0.031(2) 0.015(1) 0.026(1) -0.003(1) -0.003(1) -0.006(1)
C(3) 0.030(2) 0.021(1) 0.020(1) -0.010(1) -0.001(1) -0.006(1)
C(4) 0.022(1) 0.021(1) 0.019(1) -0.009(1) 0.000(1) -0.008(1)
C(5) 0.027(2) 0.024(1) 0.026(1) -0.012(1) 0.006(1) -0.007(1)
C(6) 0.020(1) 0.028(1) 0.032(2) -0.006(1) 0.005(1) -0.009(1)
C(7) 0.019(1) 0.020(1) 0.023(1) -0.004(1) 0.000(1) -0.009(1)
C(8) 0.018(1) 0.018(1) 0.021(1) -0.005(1) -0.001(1) -0.009(1)
C(9) 0.020(1) 0.019(1) 0.021(1) -0.007(1) 0.000(1) -0.010(1)
C(10) 0.019(1) 0.014(1) 0.017(1) -0.002(1) -0.003(1) -0.004(1)
C(11) 0.027(2) 0.019(1) 0.021(1) -0.006(1) 0.002(1) -0.008(1)
C(12) 0.028(2) 0.026(1) 0.018(1) -0.004(1) -0.001(1) -0.011(1)
C(13) 0.031(2) 0.029(1) 0.018(1) 0.000(1) -0.001(1) -0.007(1)
C(14) 0.032(2) 0.022(1) 0.019(1) -0.001(1) 0.004(1) -0.004(1)
C(15) 0.024(1) 0.020(1) 0.021(1) -0.003(1) 0.006(1) -0.007(1)
C(16) 0.030(2) 0.022(1) 0.024(1) -0.011(1) 0.007(1) -0.002(1)
C(17) 0.037(2) 0.024(1) 0.027(1) -0.017(1) 0.006(1) -0.008(1)
C(18) 0.025(1) 0.020(1) 0.022(1) -0.009(1) 0.002(1) -0.005(1)
C(19) 0.019(1) 0.018(1) 0.016(1) -0.004(1) 0.001(1) -0.007(1)
C(20) 0.019(1) 0.016(1) 0.017(1) -0.003(1) 0.003(1) -0.006(1)
C(21) 0.017(1) 0.014(1) 0.018(1) 0.001(1) 0.000(1) -0.007(1)
C(22) 0.024(1) 0.018(1) 0.017(1) -0.007(1) 0.000(1) -0.006(1)
C(23) 0.032(2) 0.028(1) 0.027(1) -0.013(1) 0.000(1) -0.012(1)
C(24) 0.031(2) 0.019(1) 0.018(1) -0.011(1) 0.003(1) -0.005(1)
C(25) 0.030(2) 0.019(1) 0.023(1) -0.010(1) 0.007(1) -0.010(1)
C(26) 0.028(1) 0.015(1) 0.014(1) -0.008(1) 0.005(1) -0.004(1)
C(27) 0.026(2) 0.020(1) 0.019(1) -0.005(1) 0.005(1) -0.006(1)

loop_
_atom_type_symbol
_atom_type_description
_atom_type_scat_dispersion_real
_atom_type_scat_dispersion_imag
_atom_type_scat_source
C C 0.003 0.002
;International Tables for Crystallography
(1992, Vol. C, Tables 4.2.6.8 and 6.1.1.1)
;
H H 0.000 0.000
;International Tables for Crystallography
(1992, Vol. C, Table 6.1.1.2)
;
Ir Ir -1.444 7.990
;International Tables for Crystallography
(1992, Vol. C, Tables 4.2.6.8 and 6.1.1.1)
;
N N 0.006 0.003
;International Tables for Crystallography
(1992, Vol. C, Tables 4.2.6.8 and 6.1.1.1)
;
O O 0.011 0.006
;International Tables for Crystallography
(1992, Vol. C, Tables 4.2.6.8 and 6.1.1.1)
;

loop_
_geom_angle_atom_site_label_1
_geom_angle_atom_site_label_2
_geom_angle_atom_site_label_3
_geom_angle
_geom_angle_site_symmetry_1
_geom_angle_site_symmetry_2
_geom_angle_site_symmetry_3
_geom_angle_publ_flag
O(1) Ir(1) O(2) 87.3(1) . . . yes
O(1) Ir(1) N(1) 88.19(9) . . . yes
O(1) Ir(1) N(2) 94.79(9) . . . yes
O(1) Ir(1) C(10) 94.6(1) . . . yes
O(1) Ir(1) C(21) 173.56(9) . . . yes
O(2) Ir(1) N(1) 94.28(8) . . . yes
O(2) Ir(1) N(2) 90.12(9) . . . yes
O(2) Ir(1) C(10) 174.01(8) . . . yes
O(2) Ir(1) C(21) 88.9(1) . . . yes
N(1) Ir(1) N(2) 174.80(8) . . . yes
N(1) Ir(1) C(10) 80.12(10) . . . yes
N(1) Ir(1) C(21) 97.3(1) . . . yes
N(2) Ir(1) C(10) 95.38(10) . . . yes
N(2) Ir(1) C(21) 80.0(1) . . . yes
C(10) Ir(1) C(21) 89.7(1) . . . yes
Ir(1) O(1) C(24) 125.5(2) . . . yes
Ir(1) O(2) C(26) 125.9(2) . . . yes
Ir(1) N(1) C(1) 126.4(2) . . . yes
Ir(1) N(1) C(9) 114.6(2) . . . yes
C(1) N(1) C(9) 119.0(2) . . . yes
Ir(1) N(2) C(12) 125.6(2) . . . yes
Ir(1) N(2) C(20) 114.4(2) . . . yes
C(12) N(2) C(20) 119.9(2) . . . yes
N(1) C(1) C(2) 122.5(3) . . . yes
N(1) C(1) H(1) 118.6 . . . no
C(2) C(1) H(1) 118.9 . . . no
C(1) C(2) C(3) 118.8(2) . . . yes
C(1) C(2) H(2) 120.7 . . . no
C(3) C(2) H(2) 120.5 . . . no
C(2) C(3) C(4) 119.9(3) . . . yes
C(2) C(3) H(3) 120.2 . . . no
C(4) C(3) H(3) 119.9 . . . no
C(3) C(4) C(5) 122.4(3) . . . yes
C(3) C(4) C(9) 118.6(3) . . . yes
C(5) C(4) C(9) 119.0(2) . . . yes
C(4) C(5) C(6) 111.9(2) . . . yes
C(4) C(5) H(5) 109.0 . . . no
C(4) C(5) H(7) 108.8 . . . no
C(6) C(5) H(5) 108.8 . . . no
C(6) C(5) H(7) 108.7 . . . no
H(5) C(5) H(7) 109.7 . . . no
C(5) C(6) C(7) 112.2(3) . . . yes
C(5) C(6) H(4) 108.6 . . . no
C(5) C(6) H(6) 108.9 . . . no
C(7) C(6) H(4) 108.6 . . . no
C(7) C(6) H(6) 108.9 . . . no
H(4) C(6) H(6) 109.7 . . . no
C(6) C(7) C(8) 111.5(2) . . . yes
C(6) C(7) H(8) 109.0 . . . no
C(6) C(7) H(9) 109.0 . . . no
C(8) C(7) H(8) 109.0 . . . no
C(8) C(7) H(9) 109.0 . . . no
H(8) C(7) H(9) 109.5 . . . no
C(7) C(8) C(9) 116.8(2) . . . yes
C(7) C(8) C(10) 128.2(2) . . . yes
C(9) C(8) C(10) 114.9(2) . . . yes
N(1) C(9) C(4) 121.1(2) . . . yes
N(1) C(9) C(8) 114.4(2) . . . yes
C(4) C(9) C(8) 124.5(3) . . . yes
Ir(1) C(10) C(8) 115.8(2) . . . yes
Ir(1) C(10) C(11) 122.3(2) . . . yes
C(8) C(10) C(11) 121.8(2) . . . yes
C(10) C(11) H(10) 109.4 . . . no
C(10) C(11) H(11) 109.3 . . . no
C(10) C(11) H(12) 109.4 . . . no
H(10) C(11) H(11) 109.6 . . . no
H(10) C(11) H(12) 109.6 . . . no
H(11) C(11) H(12) 109.5 . . . no
N(2) C(12) C(13) 121.8(3) . . . yes
N(2) C(12) H(13) 119.1 . . . no
C(13) C(12) H(13) 119.1 . . . no
C(12) C(13) C(14) 118.8(3) . . . yes
C(12) C(13) H(14) 120.6 . . . no
C(14) C(13) H(14) 120.6 . . . no
C(13) C(14) C(15) 120.2(3) . . . yes
C(13) C(14) H(15) 119.9 . . . no
C(15) C(14) H(15) 119.8 . . . no
C(14) C(15) C(16) 122.6(3) . . . yes
C(14) C(15) C(20) 118.0(3) . . . yes
C(16) C(15) C(20) 119.4(2) . . . yes
C(15) C(16) C(17) 112.0(2) . . . yes
C(15) C(16) H(16) 108.8 . . . no
C(15) C(16) H(17) 108.9 . . . no
C(17) C(16) H(16) 108.8 . . . no
C(17) C(16) H(17) 108.8 . . . no
H(16) C(16) H(17) 109.5 . . . no
C(16) C(17) C(18) 110.5(2) . . . yes
C(16) C(17) H(18) 109.5 . . . no
C(16) C(17) H(19) 109.6 . . . no
C(18) C(17) H(18) 109.2 . . . no
C(18) C(17) H(19) 109.0 . . . no
H(18) C(17) H(19) 109.1 . . . no
C(17) C(18) C(19) 111.3(2) . . . yes
C(17) C(18) H(20) 108.6 . . . no
C(17) C(18) H(21) 109.1 . . . no
C(19) C(18) H(20) 109.1 . . . no
C(19) C(18) H(21) 109.3 . . . no
H(20) C(18) H(21) 109.4 . . . no
C(18) C(19) C(20) 116.2(2) . . . yes
C(18) C(19) C(21) 128.8(2) . . . yes
C(20) C(19) C(21) 115.0(2) . . . yes
N(2) C(20) C(15) 121.3(2) . . . yes
N(2) C(20) C(19) 114.5(2) . . . yes
C(15) C(20) C(19) 124.1(3) . . . yes
Ir(1) C(21) C(19) 115.7(2) . . . yes
Ir(1) C(21) C(22) 121.2(2) . . . yes
C(19) C(21) C(22) 123.0(3) . . . yes
C(21) C(22) H(22) 109.5 . . . no
C(21) C(22) H(23) 109.3 . . . no
C(21) C(22) H(24) 109.9 . . . no
H(22) C(22) H(23) 108.6 . . . no
H(22) C(22) H(24) 109.9 . . . no
H(23) C(22) H(24) 109.5 . . . no
C(24) C(23) H(29) 109.6 . . . no
C(24) C(23) H(30) 111.0 . . . no
C(24) C(23) H(31) 109.2 . . . no
H(29) C(23) H(30) 110.0 . . . no
H(29) C(23) H(31) 107.5 . . . no
H(30) C(23) H(31) 109.4 . . . no
O(1) C(24) C(23) 115.8(3) . . . yes
O(1) C(24) C(25) 126.3(3) . . . yes
C(23) C(24) C(25) 117.9(3) . . . yes
C(24) C(25) C(26) 128.5(3) . . . yes
C(24) C(25) H(28) 115.7 . . . no
C(26) C(25) H(28) 115.8 . . . no
O(2) C(26) C(25) 126.1(3) . . . yes
O(2) C(26) C(27) 115.4(3) . . . yes
C(25) C(26) C(27) 118.5(2) . . . yes
C(26) C(27) H(25) 109.4 . . . no
C(26) C(27) H(26) 109.3 . . . no
C(26) C(27) H(27) 109.6 . . . no
H(25) C(27) H(26) 109.4 . . . no
H(25) C(27) H(27) 109.6 . . . no
H(26) C(27) H(27) 109.5 . . . no

loop_
_geom_bond_atom_site_label_1
_geom_bond_atom_site_label_2
_geom_bond_distance
_geom_bond_site_symmetry_1
_geom_bond_site_symmetry_2
_geom_bond_publ_flag
Ir(1) O(1) 2.161(2) . . yes
Ir(1) O(2) 2.159(2) . . yes
Ir(1) N(1) 2.032(2) . . yes
Ir(1) N(2) 2.037(2) . . yes
Ir(1) C(10) 1.995(3) . . yes
Ir(1) C(21) 1.988(3) . . yes
O(1) C(24) 1.271(3) . . yes
O(2) C(26) 1.268(3) . . yes
N(1) C(1) 1.355(3) . . yes
N(1) C(9) 1.368(4) . . yes
N(2) C(12) 1.351(3) . . yes
N(2) C(20) 1.356(4) . . yes
C(1) C(2) 1.371(4) . . yes
C(1) H(1) 0.953 . . no
C(2) C(3) 1.395(4) . . yes
C(2) H(2) 0.950 . . no
C(3) C(4) 1.389(4) . . yes
C(3) H(3) 0.951 . . no
C(4) C(5) 1.505(4) . . yes
C(4) C(9) 1.401(4) . . yes
C(5) C(6) 1.537(4) . . yes
C(5) H(5) 0.949 . . no
C(5) H(7) 0.949 . . no
C(6) C(7) 1.517(4) . . yes
C(6) H(4) 0.952 . . no
C(6) H(6) 0.945 . . no
C(7) C(8) 1.505(4) . . yes
C(7) H(8) 0.950 . . no
C(7) H(9) 0.950 . . no
C(8) C(9) 1.453(3) . . yes
C(8) C(10) 1.362(4) . . yes
C(10) C(11) 1.506(4) . . yes
C(11) H(10) 0.949 . . no
C(11) H(11) 0.950 . . no
C(11) H(12) 0.950 . . no
C(12) C(13) 1.380(4) . . yes
C(12) H(13) 0.950 . . no
C(13) C(14) 1.393(5) . . yes
C(13) H(14) 0.950 . . no
C(14) C(15) 1.392(4) . . yes
C(14) H(15) 0.949 . . no
C(15) C(16) 1.497(4) . . yes
C(15) C(20) 1.404(4) . . yes
C(16) C(17) 1.536(4) . . yes
C(16) H(16) 0.950 . . no
C(16) H(17) 0.950 . . no
C(17) C(18) 1.534(4) . . yes
C(17) H(18) 0.953 . . no
C(17) H(19) 0.952 . . no
C(18) C(19) 1.510(4) . . yes
C(18) H(20) 0.953 . . no
C(18) H(21) 0.948 . . no
C(19) C(20) 1.452(3) . . yes
C(19) C(21) 1.356(4) . . yes
C(21) C(22) 1.513(4) . . yes
C(22) H(22) 0.953 . . no
C(22) H(23) 0.957 . . no
C(22) H(24) 0.942 . . no
C(23) C(24) 1.512(4) . . yes
C(23) H(29) 0.958 . . no
C(23) H(30) 0.936 . . no
C(23) H(31) 0.965 . . no
C(24) C(25) 1.403(4) . . yes
C(25) C(26) 1.393(4) . . yes
C(25) H(28) 0.951 . . no
C(26) C(27) 1.510(4) . . yes
C(27) H(25) 0.950 . . no
C(27) H(26) 0.951 . . no
C(27) H(27) 0.948 . . no

loop_
_geom_contact_atom_site_label_1
_geom_contact_atom_site_label_2
_geom_contact_distance
_geom_contact_site_symmetry_1
_geom_contact_site_symmetry_2
_geom_contact_publ_flag
O(1) C(13) 3.283(5) . 2_656 ?
O(2) C(2) 3.444(5) . 2_565 ?
C(14) C(20) 3.555(5) . 2_556 ?
C(15) C(15) 3.598(6) . 2_556 ?
C(16) C(26) 3.553(4) . 2_556 ?

loop_
_geom_torsion_atom_site_label_1
_geom_torsion_atom_site_label_2
_geom_torsion_atom_site_label_3
_geom_torsion_atom_site_label_4
_geom_torsion
_geom_torsion_site_symmetry_1
_geom_torsion_site_symmetry_2
_geom_torsion_site_symmetry_3
_geom_torsion_site_symmetry_4
_geom_torsion_publ_flag
Ir(1) O(1) C(24) C(23) -179.6(2) . . . . yes
Ir(1) O(1) C(24) C(25) 0.9(4) . . . . yes
Ir(1) O(2) C(26) C(25) -6.5(4) . . . . yes
Ir(1) O(2) C(26) C(27) 173.1(2) . . . . yes
Ir(1) N(1) C(1) C(2) 179.1(2) . . . . yes
Ir(1) N(1) C(9) C(4) -177.4(2) . . . . yes
Ir(1) N(1) C(9) C(8) 3.7(3) . . . . yes
Ir(1) N(2) C(12) C(13) -178.4(2) . . . . yes
Ir(1) N(2) C(20) C(15) 177.7(2) . . . . yes
Ir(1) N(2) C(20) C(19) 0.5(3) . . . . yes
Ir(1) C(10) C(8) C(7) -178.2(2) . . . . yes
Ir(1) C(10) C(8) C(9) -1.9(3) . . . . yes
Ir(1) C(21) C(19) C(18) 174.7(2) . . . . yes
Ir(1) C(21) C(19) C(20) -6.3(3) . . . . yes
O(1) Ir(1) O(2) C(26) 6.3(2) . . . . yes
O(1) Ir(1) N(1) C(1) -88.2(3) . . . . yes
O(1) Ir(1) N(1) C(9) 91.3(2) . . . . yes
O(1) Ir(1) N(2) C(12) -10.2(2) . . . . yes
O(1) Ir(1) N(2) C(20) 173.2(2) . . . . yes
O(1) Ir(1) C(10) C(8) -84.3(2) . . . . yes
O(1) Ir(1) C(10) C(11) 98.3(2) . . . . yes
O(1) Ir(1) C(21) C(19) -31.9(8) . . . . yes
O(1) Ir(1) C(21) C(22) 144.9(6) . . . . yes
O(1) C(24) C(25) C(26) 1.5(5) . . . . yes
O(2) Ir(1) O(1) C(24) -3.6(2) . . . . yes
O(2) Ir(1) N(1) C(1) -1.0(2) . . . . yes
O(2) Ir(1) N(1) C(9) 178.5(2) . . . . yes
O(2) Ir(1) N(2) C(12) -97.5(2) . . . . yes
O(2) Ir(1) N(2) C(20) 85.9(2) . . . . yes
O(2) Ir(1) C(10) C(8) 24.0(10) . . . . yes
O(2) Ir(1) C(10) C(11) -153.4(7) . . . . yes
O(2) Ir(1) C(21) C(19) -85.2(2) . . . . yes
O(2) Ir(1) C(21) C(22) 91.5(2) . . . . yes
O(2) C(26) C(25) C(24) 1.7(5) . . . . yes
N(1) Ir(1) O(1) C(24) 90.8(2) . . . . yes
N(1) Ir(1) O(2) C(26) -81.7(2) . . . . yes
N(1) Ir(1) N(2) C(12) 114.6(9) . . . . yes
N(1) Ir(1) N(2) C(20) -62.0(10) . . . . yes
N(1) Ir(1) C(10) C(8) 3.0(2) . . . . yes
N(1) Ir(1) C(10) C(11) -174.3(2) . . . . yes
N(1) Ir(1) C(21) C(19) -179.4(2) . . . . yes
N(1) Ir(1) C(21) C(22) -2.7(2) . . . . yes
N(1) C(1) C(2) C(3) -2.7(5) . . . . yes
N(1) C(9) C(4) C(3) -0.9(4) . . . . yes
N(1) C(9) C(4) C(5) -179.5(2) . . . . yes
N(1) C(9) C(8) C(7) 175.5(2) . . . . yes
N(1) C(9) C(8) C(10) -1.2(4) . . . . yes
N(2) Ir(1) O(1) C(24) -93.5(2) . . . . yes
N(2) Ir(1) O(2) C(26) 101.1(2) . . . . yes
N(2) Ir(1) N(1) C(1) 146.7(8) . . . . yes
N(2) Ir(1) N(1) C(9) -33.8(10) . . . . yes
N(2) Ir(1) C(10) C(8) -179.6(2) . . . . yes
N(2) Ir(1) C(10) C(11) 3.1(2) . . . . yes
N(2) Ir(1) C(21) C(19) 5.1(2) . . . . yes
N(2) Ir(1) C(21) C(22) -178.2(2) . . . . yes
N(2) C(12) C(13) C(14) 0.9(4) . . . . yes
N(2) C(20) C(15) C(14) 1.2(4) . . . . yes
N(2) C(20) C(15) C(16) -178.0(2) . . . . yes
N(2) C(20) C(19) C(18) -177.1(2) . . . . yes
N(2) C(20) C(19) C(21) 3.8(3) . . . . yes
C(1) N(1) Ir(1) C(10) 176.8(3) . . . . yes
C(1) N(1) Ir(1) C(21) 88.3(3) . . . . yes
C(1) N(1) C(9) C(4) 2.1(4) . . . . yes
C(1) N(1) C(9) C(8) -176.7(2) . . . . yes
C(1) C(2) C(3) C(4) 3.9(4) . . . . yes
C(2) C(1) N(1) C(9) -0.3(4) . . . . yes
C(2) C(3) C(4) C(5) 176.5(3) . . . . yes
C(2) C(3) C(4) C(9) -2.2(4) . . . . yes
C(3) C(4) C(5) C(6) 158.3(3) . . . . yes
C(3) C(4) C(9) C(8) 177.9(3) . . . . yes
C(4) C(5) C(6) C(7) 51.1(3) . . . . yes
C(4) C(9) C(8) C(7) -3.3(4) . . . . yes
C(4) C(9) C(8) C(10) 179.9(3) . . . . yes
C(5) C(4) C(9) C(8) -0.8(4) . . . . yes
C(5) C(6) C(7) C(8) -55.3(3) . . . . yes
C(6) C(5) C(4) C(9) -23.0(4) . . . . yes
C(6) C(7) C(8) C(9) 31.2(3) . . . . yes
C(6) C(7) C(8) C(10) -152.6(3) . . . . yes
C(7) C(8) C(10) C(11) -0.8(4) . . . . yes
C(8) C(10) Ir(1) C(21) 100.5(2) . . . . yes
C(9) N(1) Ir(1) C(10) -3.7(2) . . . . yes
C(9) N(1) Ir(1) C(21) -92.2(2) . . . . yes
C(9) C(8) C(10) C(11) 175.4(2) . . . . yes
C(10) Ir(1) O(1) C(24) 170.7(2) . . . . yes
C(10) Ir(1) O(2) C(26) -102.3(8) . . . . yes
C(10) Ir(1) N(2) C(12) 84.9(2) . . . . yes
C(10) Ir(1) N(2) C(20) -91.7(2) . . . . yes
C(10) Ir(1) C(21) C(19) 100.6(2) . . . . yes
C(10) Ir(1) C(21) C(22) -82.7(2) . . . . yes
C(11) C(10) Ir(1) C(21) -76.9(2) . . . . yes
C(12) N(2) Ir(1) C(21) 173.7(2) . . . . yes
C(12) N(2) C(20) C(15) 0.9(4) . . . . yes
C(12) N(2) C(20) C(19) -176.4(2) . . . . yes
C(12) C(13) C(14) C(15) 1.4(4) . . . . yes
C(13) C(12) N(2) C(20) -2.0(4) . . . . yes
C(13) C(14) C(15) C(16) 176.8(3) . . . . yes
C(13) C(14) C(15) C(20) -2.4(4) . . . . yes
C(14) C(15) C(16) C(17) -154.3(3) . . . . yes
C(14) C(15) C(20) C(19) 178.3(3) . . . . yes
C(15) C(16) C(17) C(18) -52.7(3) . . . . yes
C(15) C(20) C(19) C(18) 5.6(4) . . . . yes
C(15) C(20) C(19) C(21) -173.4(3) . . . . yes
C(16) C(15) C(20) C(19) -0.9(4) . . . . yes
C(16) C(17) C(18) C(19) 57.5(3) . . . . yes
C(17) C(16) C(15) C(20) 24.8(4) . . . . yes
C(17) C(18) C(19) C(20) -33.9(3) . . . . yes
C(17) C(18) C(19) C(21) 145.0(3) . . . . yes
C(18) C(19) C(21) C(22) -1.9(4) . . . . yes
C(20) N(2) Ir(1) C(21) -2.9(2) . . . . yes
C(20) C(19) C(21) C(22) 177.0(2) . . . . yes
C(21) Ir(1) O(1) C(24) -57.0(7) . . . . yes
C(21) Ir(1) O(2) C(26) -178.9(2) . . . . yes
C(23) C(24) C(25) C(26) -178.1(3) . . . . yes
C(24) C(25) C(26) C(27) -177.9(3) . . . . yes
C(24) C(25) C(26) C(27) -177.9(3) . . . . yes
